data_2209074
loop_
_publ_author_name
'Victor B. Rybakov'
'Alexander A. Tsisevich'
'Kirill V.Nikitin'
'Vadim L.Alifanov'
'Eugene V. Babaev'

_publ_section_title
;
 1-(4-Chlorobenzoylmethyl)pyrimidin-2(1<i>H</i>)-one
;
_journal_coeditor_code BD2004
_journal_issue 6
_journal_name_full 'Acta Crystallographica Section E'
_journal_page_first o2546
_journal_page_last o2547
_journal_paper_doi 10.1107/S1600536806018927
_journal_volume 62
_journal_year 2006
_chemical_formula_iupac 'C12 H9 Cl N2 O2'
_chemical_formula_moiety 'C12 H9 Cl N2 O2'
_chemical_formula_sum 'C12 H9 Cl N2 O2'
_chemical_formula_weight 248.66
_chemical_melting_point 498
_chemical_name_systematic
;
1-(4-Chlorobenzoylmethyl)pyrimidin-2(1H)-one
;
_space_group_IT_number 14
_symmetry_cell_setting monoclinic
_symmetry_space_group_name_Hall '-P 2yn'
_symmetry_space_group_name_H-M 'P 1 21/n 1'
_atom_sites_solution_hydrogens geom
_atom_sites_solution_primary direct
_atom_sites_solution_secondary difmap
_cell_angle_alpha 90.00
_cell_angle_beta 115.065(11)
_cell_angle_gamma 90.00
_cell_formula_units_Z 4
_cell_length_a 10.2191(10)
_cell_length_b 10.8421(14)
_cell_length_c 11.3449(15)
_cell_measurement_reflns_used 25
_cell_measurement_temperature 293(2)
_cell_measurement_theta_max 35
_cell_measurement_theta_min 33
_cell_volume 1138.6(3)
_computing_cell_refinement 'CAD-4 EXPRESS'
_computing_data_collection 'CAD-4 EXPRESS (Enraf--Nonius, 1994)'
_computing_data_reduction 'XCAD4 (Harms & Wocadlo, 1995)'
_computing_molecular_graphics 'ORTEP-3 for Windows (Farrugia, 1997)'
_computing_publication_material 'WinGX (Farrugia, 1999)'
_computing_structure_refinement 'SHELXL97 (Sheldrick, 1997)'
_computing_structure_solution 'SHELXS97 (Sheldrick, 1997)'
_diffrn_ambient_temperature 293(2)
_diffrn_measured_fraction_theta_full 0.957
_diffrn_measured_fraction_theta_max 0.957
_diffrn_measurement_device '\k-geometry diffractometer'
_diffrn_measurement_device_type 'Enraf--Nonius CAD-4'
_diffrn_measurement_method 'Non-profiled \w'
_diffrn_radiation_monochromator Graphite
_diffrn_radiation_source 'Fine-focus sealed tube'
_diffrn_radiation_type CuK\a
_diffrn_radiation_wavelength 1.5418
_diffrn_reflns_av_R_equivalents 0.0000
_diffrn_reflns_av_sigmaI/netI 0.0621
_diffrn_reflns_limit_h_max 11
_diffrn_reflns_limit_h_min -12
_diffrn_reflns_limit_k_max 13
_diffrn_reflns_limit_k_min 0
_diffrn_reflns_limit_l_max 13
_diffrn_reflns_limit_l_min 0
_diffrn_reflns_number 2327
_diffrn_reflns_theta_full 77.91
_diffrn_reflns_theta_max 77.91
_diffrn_reflns_theta_min 4.89
_diffrn_standards_decay_% 5
_diffrn_standards_interval_time 120
_diffrn_standards_number 1
_exptl_absorpt_coefficient_mu 2.908
_exptl_absorpt_correction_T_max 0.5939
_exptl_absorpt_correction_T_min 0.5939
_exptl_absorpt_correction_type none
_exptl_crystal_colour Colourless
_exptl_crystal_density_diffrn 1.451
_exptl_crystal_density_method 'Not measured'
_exptl_crystal_description Prism
_exptl_crystal_F_000 512
_exptl_crystal_size_max 0.2
_exptl_crystal_size_mid 0.2
_exptl_crystal_size_min 0.2
_refine_diff_density_max 0.707
_refine_diff_density_min -0.790
_refine_ls_extinction_coef 0.0192(19)
_refine_ls_extinction_expression Fc^*^=kFc[1+0.001xFc^2^\l^3^/sin(2\q)]^-1/4^
_refine_ls_extinction_method SHELXL97
_refine_ls_goodness_of_fit_ref 1.142
_refine_ls_hydrogen_treatment constr
_refine_ls_matrix_type full
_refine_ls_number_parameters 155
_refine_ls_number_reflns 2327
_refine_ls_number_restraints 0
_refine_ls_restrained_S_all 1.142
_refine_ls_R_factor_all 0.0840
_refine_ls_R_factor_gt 0.0544
_refine_ls_shift/su_max 0.002
_refine_ls_shift/su_mean 0.000
_refine_ls_structure_factor_coef Fsqd
_refine_ls_weighting_details 'w=1/[\s^2^(Fo^2^)+(0.0895P)^2^+0.2167P] where P=(Fo^2^+2Fc^2^)/3'
_refine_ls_weighting_scheme calc
_refine_ls_wR_factor_gt 0.1374
_refine_ls_wR_factor_ref 0.1606
_reflns_number_gt 1842
_reflns_number_total 2327
_reflns_threshold_expression I>2\s(I)
_cod_data_source_file bd2004.cif
_cod_data_source_block 2
_cod_depositor_comments
;
The following automatic conversions were performed:
'_symmetry_cell_setting' value 'Monoclinic' changed to 'monoclinic'
according to '/home/saulius/struct/CIF-dictionaries/cif_core.dic'
dictionary named 'cif_core.dic' version 2.4.1 from
2010-06-29.

'_atom_sites_solution_hydrogens' value 'Geom' changed to
'geom' according to '/home/saulius/struct/CIF-dictionaries/cif_core.dic'
dictionary named 'cif_core.dic' version 2.4.1 from
2010-06-29.

'_atom_sites_solution_primary' value 'Direct' changed to
'direct' according to '/home/saulius/struct/CIF-dictionaries/cif_core.dic'
dictionary named 'cif_core.dic' version 2.4.1 from
2010-06-29.

'_atom_sites_solution_secondary' value 'Difmap' changed to
'difmap' according to '/home/saulius/struct/CIF-dictionaries/cif_core.dic'
dictionary named 'cif_core.dic' version 2.4.1 from
2010-06-29.

'_refine_ls_matrix_type' value 'Full' changed to 'full'
according to '/home/saulius/struct/CIF-dictionaries/cif_core.dic'
dictionary named 'cif_core.dic' version 2.4.1 from 2010-06-29.

Automatic conversion script
Id: cif_fix_enum 1527 2010-12-29 10:47:43Z saulius 

The following automatic conversions were performed:

'_symmetry_cell_setting' value 'Monoclinic' changed to 'monoclinic'
according to /home/saulius/struct/CIF-dictionaries/cif_core.dic
dictionary named 'cif_core.dic' version 2.4.1 from
2010-06-29.

'_atom_sites_solution_hydrogens' value 'Geom' changed to
'geom' according to
/home/saulius/struct/CIF-dictionaries/cif_core.dic dictionary named
'cif_core.dic' version 2.4.1 from
2010-06-29.

'_atom_sites_solution_primary' value 'Direct' changed to
'direct' according to
/home/saulius/struct/CIF-dictionaries/cif_core.dic dictionary named
'cif_core.dic' version 2.4.1 from
2010-06-29.

'_atom_sites_solution_secondary' value 'Difmap' changed
to 'difmap' according to
/home/saulius/struct/CIF-dictionaries/cif_core.dic dictionary named
'cif_core.dic' version 2.4.1 from
2010-06-29.

'_refine_ls_matrix_type' value 'Full' changed to 'full'
according to /home/saulius/struct/CIF-dictionaries/cif_core.dic
dictionary named 'cif_core.dic' version 2.4.1 from 2010-06-29.

Automatic conversion script
Id: cif_fix_values 1715 2011-07-08 13:25:40Z adriana 
;
_cod_original_sg_symbol_H-M 'P 21/n'
_cod_database_code 2209074
_cod_database_fobs_code 2209074

loop_
_symmetry_equiv_pos_as_xyz
'x, y, z'
'x+1/2, -y+1/2, z+1/2'
'-x, -y, -z'
'-x-1/2, y-1/2, -z-1/2'

loop_
_atom_site_type_symbol
_atom_site_label
_atom_site_fract_x
_atom_site_fract_y
_atom_site_fract_z
_atom_site_U_iso_or_equiv
_atom_site_adp_type
_atom_site_calc_flag
_atom_site_refinement_flags
_atom_site_occupancy
N N1 0.2904(2) 0.37560(16) 0.77954(18) 0.0430(4) Uani d . 1
C C2 0.3699(2) 0.26588(19) 0.8057(2) 0.0438(5) Uani d . 1
O O2 0.3793(2) 0.20882(16) 0.71627(18) 0.0591(5) Uani d . 1
N N3 0.4332(2) 0.22667(18) 0.9317(2) 0.0528(5) Uani d . 1
C C4 0.4215(3) 0.2938(2) 1.0225(2) 0.0537(6) Uani d . 1
H H4 0.4657 0.2651 1.1077 0.064 Uiso calc R 1
C C5 0.3468(3) 0.4056(2) 1.0000(3) 0.0561(6) Uani d . 1
H H5 0.3421 0.4512 1.0675 0.067 Uiso calc R 1
C C6 0.2823(3) 0.4438(2) 0.8761(2) 0.0505(5) Uani d . 1
H H6 0.2316 0.5179 0.8563 0.061 Uiso calc R 1
C C7 0.2248(3) 0.4192(2) 0.6457(2) 0.0497(5) Uani d . 1
H H7A 0.1350 0.4612 0.6296 0.060 Uiso calc R 1
H H7B 0.2022 0.3491 0.5872 0.060 Uiso calc R 1
C C8 0.3233(3) 0.5064(2) 0.6169(2) 0.0491(5) Uani d . 1
O O8 0.4288(2) 0.5484(2) 0.7062(2) 0.0833(7) Uani d . 1
C C9 0.2844(2) 0.5409(2) 0.4802(2) 0.0450(5) Uani d . 1
C C10 0.1670(3) 0.4899(2) 0.3757(2) 0.0481(5) Uani d . 1
H H10 0.1102 0.4304 0.3908 0.058 Uiso calc R 1
C C11 0.1345(3) 0.5273(2) 0.2499(2) 0.0525(6) Uani d . 1
H H11 0.0569 0.4927 0.1802 0.063 Uiso calc R 1
C C12 0.2183(3) 0.6165(2) 0.2287(2) 0.0501(6) Uani d . 1
Cl Cl12 0.17713(8) 0.66364(6) 0.07015(6) 0.0651(3) Uani d . 1
C C13 0.3355(3) 0.6685(2) 0.3306(3) 0.0594(6) Uani d . 1
H H13 0.3917 0.7280 0.3149 0.071 Uiso calc R 1
C C14 0.3673(3) 0.6306(3) 0.4551(3) 0.0581(6) Uani d . 1
H H14 0.4457 0.6653 0.5241 0.070 Uiso calc R 1

loop_
_atom_site_aniso_label
_atom_site_aniso_U_11
_atom_site_aniso_U_22
_atom_site_aniso_U_33
_atom_site_aniso_U_12
_atom_site_aniso_U_13
_atom_site_aniso_U_23
N1 0.0480(9) 0.0370(9) 0.0399(10) -0.0015(7) 0.0147(7) 0.0036(7)
C2 0.0498(11) 0.0355(10) 0.0456(12) -0.0036(8) 0.0197(9) -0.0020(8)
O2 0.0771(12) 0.0512(9) 0.0524(10) -0.0010(8) 0.0306(9) -0.0115(8)
N3 0.0670(12) 0.0429(10) 0.0458(11) 0.0121(9) 0.0213(9) 0.0042(8)
C4 0.0644(13) 0.0518(12) 0.0398(12) 0.0092(11) 0.0171(10) 0.0066(10)
C5 0.0726(15) 0.0477(12) 0.0506(13) 0.0093(11) 0.0285(12) -0.0041(10)
C6 0.0607(13) 0.0387(10) 0.0506(13) 0.0070(9) 0.0222(11) 0.0004(9)
C7 0.0532(12) 0.0506(12) 0.0384(11) -0.0051(10) 0.0127(9) 0.0084(9)
C8 0.0514(11) 0.0467(12) 0.0455(12) -0.0069(9) 0.0169(10) -0.0001(9)
O8 0.0814(13) 0.1050(17) 0.0464(11) -0.0469(13) 0.0105(9) 0.0014(11)
C9 0.0476(11) 0.0426(11) 0.0433(12) -0.0031(9) 0.0178(9) 0.0020(9)
C10 0.0536(12) 0.0424(11) 0.0446(12) -0.0047(9) 0.0174(10) 0.0005(9)
C11 0.0597(13) 0.0507(12) 0.0412(12) -0.0019(10) 0.0157(10) 0.0006(9)
C12 0.0627(14) 0.0450(11) 0.0484(13) 0.0130(10) 0.0291(11) 0.0081(9)
Cl12 0.0907(5) 0.0601(4) 0.0516(4) 0.0205(3) 0.0371(3) 0.0163(3)
C13 0.0664(15) 0.0572(14) 0.0604(16) -0.0082(11) 0.0326(13) 0.0072(12)
C14 0.0567(13) 0.0609(14) 0.0534(14) -0.0148(11) 0.0203(11) 0.0016(11)

loop_
_atom_type_symbol
_atom_type_description
_atom_type_scat_dispersion_real
_atom_type_scat_dispersion_imag
_atom_type_scat_source
C C 0.0181 0.0091 'International Tables Vol C Tables 4.2.6.8 and 6.1.1.4'
H H 0.0000 0.0000 'International Tables Vol C Tables 4.2.6.8 and 6.1.1.4'
Cl Cl 0.3639 0.7018 'International Tables Vol C Tables 4.2.6.8 and 6.1.1.4'
N N 0.0311 0.0180 'International Tables Vol C Tables 4.2.6.8 and 6.1.1.4'
O O 0.0492 0.0322 'International Tables Vol C Tables 4.2.6.8 and 6.1.1.4'

loop_
_geom_angle_atom_site_label_1
_geom_angle_atom_site_label_2
_geom_angle_atom_site_label_3
_geom_angle
_geom_angle_publ_flag
C6 N1 C2 121.49(19) y
C6 N1 C7 120.52(19) y
C2 N1 C7 117.84(19) y
O2 C2 N3 122.8(2) y
O2 C2 N1 119.7(2) y
N3 C2 N1 117.53(19) y
C4 N3 C2 119.42(19) y
N3 C4 C5 124.3(2) y
N3 C4 H4 117.8 n
C5 C4 H4 117.8 n
C6 C5 C4 116.6(2) y
C6 C5 H5 121.7 n
C4 C5 H5 121.7 n
C5 C6 N1 120.5(2) y
C5 C6 H6 119.7 n
N1 C6 H6 119.7 n
N1 C7 C8 111.92(19) y
N1 C7 H7A 109.2 n
C8 C7 H7A 109.2 n
N1 C7 H7B 109.2 n
C8 C7 H7B 109.2 n
H7A C7 H7B 107.9 n
O8 C8 C9 122.0(2) y
O8 C8 C7 119.5(2) y
C9 C8 C7 118.47(19) y
C10 C9 C14 118.8(2) y
C10 C9 C8 122.9(2) y
C14 C9 C8 118.3(2) y
C11 C10 C9 120.3(2) y
C11 C10 H10 119.9 n
C9 C10 H10 119.9 n
C12 C11 C10 119.4(2) y
C12 C11 H11 120.3 n
C10 C11 H11 120.3 n
C11 C12 C13 121.4(2) y
C11 C12 Cl12 119.3(2) y
C13 C12 Cl12 119.22(19) y
C14 C13 C12 118.8(2) y
C14 C13 H13 120.6 n
C12 C13 H13 120.6 n
C13 C14 C9 121.3(2) y
C13 C14 H14 119.4 n
C9 C14 H14 119.4 n

loop_
_geom_bond_atom_site_label_1
_geom_bond_atom_site_label_2
_geom_bond_distance
_geom_bond_publ_flag
N1 C6 1.353(3) y
N1 C2 1.399(3) y
N1 C7 1.455(3) y
C2 O2 1.226(3) y
C2 N3 1.364(3) y
N3 C4 1.307(3) y
C4 C5 1.397(3) y
C4 H4 0.9300 n
C5 C6 1.341(4) y
C5 H5 0.9300 n
C6 H6 0.9300 n
C7 C8 1.514(3) y
C7 H7A 0.9700 n
C7 H7B 0.9700 n
C8 O8 1.213(3) y
C8 C9 1.477(3) y
C9 C10 1.395(3) y
C9 C14 1.396(3) y
C10 C11 1.382(3) y
C10 H10 0.9300 n
C11 C12 1.379(3) y
C11 H11 0.9300 n
C12 C13 1.384(4) y
C12 Cl12 1.742(2) y
C13 C14 1.371(4) y
C13 H13 0.9300 n
C14 H14 0.9300 n

loop_
_cod_related_entry_id
_cod_related_entry_database
_cod_related_entry_code
1 ChemSpider 21128258
